data_4301439
loop_
_publ_author_name
'Man-Cheng Hu'
'Yan Wang'
'Quan-Guo Zhai'
'Shu-Ni Li'
'Yu-Cheng Jiang'
'Yong Zhang'

_publ_section_title
;
Synthesis, Crystal Structures, and Photoluminescent Properties of the
Cu(I)/X/\a,\w-Bis(benzotriazole)alkane Hybrid Family (X = Cl, Br, I, and CN)
;
_journal_name_full 'Inorganic Chemistry'
_journal_page_first 1449
_journal_page_last 1468
_journal_paper_doi 10.1021/ic801574k
_journal_volume 48
_journal_year 2009
_chemical_formula_moiety 'C16 H16 Br2 Cu2 N6'
_chemical_formula_sum 'C16 H16 Br2 Cu2 N6'
_chemical_formula_weight 579.25
_chemical_name_systematic
; 
 ? 
;
_space_group_IT_number 86
_symmetry_cell_setting tetragonal
_symmetry_space_group_name_Hall '-P 4bc'
_symmetry_space_group_name_H-M 'P 42/n :2'
_atom_sites_solution_hydrogens geom
_atom_sites_solution_primary direct
_atom_sites_solution_secondary difmap
_audit_creation_method SHELXL-97
_cell_angle_alpha 90.00
_cell_angle_beta 90.00
_cell_angle_gamma 90.00
_cell_formula_units_Z 4
_cell_length_a 13.4900(14)
_cell_length_b 13.4900(14)
_cell_length_c 10.6840(10)
_cell_measurement_reflns_used 3161
_cell_measurement_temperature 298(2)
_cell_measurement_theta_max 25.297
_cell_measurement_theta_min 2.432
_cell_volume 1944.3(3)
_computing_cell_refinement 'Bruker SMART'
_computing_data_collection 'Bruker SMART'
_computing_data_reduction 'Bruker SAINT'
_computing_molecular_graphics 'Bruker SHELXTL'
_computing_publication_material 'Bruker SHELXTL'
_computing_structure_refinement 'SHELXL-97 (Sheldrick, 1997)'
_computing_structure_solution 'SHELXS-97 (Sheldrick, 1990)'
_diffrn_ambient_temperature 298(2)
_diffrn_detector_area_resol_mean 14.6306
_diffrn_measured_fraction_theta_full 1.000
_diffrn_measured_fraction_theta_max 1.000
_diffrn_measurement_device_type 'Bruker P4'
_diffrn_measurement_method '\w scans'
_diffrn_radiation_monochromator graphite
_diffrn_radiation_source 'fine-focus sealed tube'
_diffrn_radiation_type MoK\a
_diffrn_radiation_wavelength 0.71073
_diffrn_reflns_av_R_equivalents 0.0368
_diffrn_reflns_av_sigmaI/netI 0.0268
_diffrn_reflns_limit_h_max 14
_diffrn_reflns_limit_h_min -16
_diffrn_reflns_limit_k_max 16
_diffrn_reflns_limit_k_min -16
_diffrn_reflns_limit_l_max 12
_diffrn_reflns_limit_l_min -9
_diffrn_reflns_number 9455
_diffrn_reflns_theta_full 25.01
_diffrn_reflns_theta_max 25.01
_diffrn_reflns_theta_min 2.14
_exptl_absorpt_coefficient_mu 6.310
_exptl_absorpt_correction_T_max 0.2036
_exptl_absorpt_correction_T_min 0.1769
_exptl_absorpt_correction_type multi-scan
_exptl_absorpt_process_details sadabs
_exptl_crystal_colour Block
_exptl_crystal_density_diffrn 1.979
_exptl_crystal_density_meas 1.979
_exptl_crystal_density_method 'not measured'
_exptl_crystal_description Garnet
_exptl_crystal_F_000 1128
_exptl_crystal_size_max 0.42
_exptl_crystal_size_mid 0.40
_exptl_crystal_size_min 0.37
_refine_diff_density_max 0.399
_refine_diff_density_min -0.369
_refine_diff_density_rms 0.059
_refine_ls_extinction_method none
_refine_ls_goodness_of_fit_ref 1.033
_refine_ls_hydrogen_treatment constr
_refine_ls_matrix_type full
_refine_ls_number_parameters 122
_refine_ls_number_reflns 1712
_refine_ls_number_restraints 0
_refine_ls_restrained_S_all 1.033
_refine_ls_R_factor_all 0.0493
_refine_ls_R_factor_gt 0.0272
_refine_ls_shift/su_max 0.001
_refine_ls_shift/su_mean 0.000
_refine_ls_structure_factor_coef Fsqd
_refine_ls_weighting_details 'calc w=1/[\s^2^(Fo^2^)+(0.0296P)^2^+1.0230P] where P=(Fo^2^+2Fc^2^)/3'
_refine_ls_weighting_scheme calc
_refine_ls_wR_factor_gt 0.0582
_refine_ls_wR_factor_ref 0.0651
_reflns_number_gt 1256
_reflns_number_total 1712
_reflns_threshold_expression >2sigma(I)
_cod_data_source_file ic801574k_si_006.cif
_cod_data_source_block 05
_cod_depositor_comments
;
The following automatic conversions were performed:
'_symmetry_cell_setting' value 'Tetragonal' changed to 'tetragonal'
according to '/home/saulius/struct/CIF-dictionaries/cif_core.dic'
dictionary named 'cif_core.dic' version 2.4.1 from 2010-06-29.

Automatic conversion script
Id: cif_fix_enum 1527 2010-12-29 10:47:43Z saulius 
;
_cod_original_sg_symbol_Hall -P4bc
_cod_original_sg_symbol_H-M 'P 42/n'
_cod_database_code 4301439

loop_
_symmetry_equiv_pos_as_xyz
'x, y, z'
'-x+1/2, -y+1/2, z'
'-y, x+1/2, z+1/2'
'y+1/2, -x, z+1/2'
'-x, -y, -z'
'x-1/2, y-1/2, -z'
'y, -x-1/2, -z-1/2'
'-y-1/2, x, -z-1/2'

loop_
_atom_site_label
_atom_site_type_symbol
_atom_site_fract_x
_atom_site_fract_y
_atom_site_fract_z
_atom_site_U_iso_or_equiv
_atom_site_adp_type
_atom_site_occupancy
_atom_site_symmetry_multiplicity
_atom_site_calc_flag
_atom_site_refinement_flags
_atom_site_disorder_assembly
_atom_site_disorder_group
Cu1 Cu 0.34260(4) 0.29938(4) 1.16054(5) 0.06282(19) Uani 1 1 d . . .
Br1 Br 0.31769(3) 0.11483(3) 1.11174(4) 0.05035(14) Uani 1 1 d . . .
N1 N 0.6050(2) 0.3790(2) 1.0033(3) 0.0475(8) Uani 1 1 d . . .
N2 N 0.5463(2) 0.3473(2) 1.0960(3) 0.0518(8) Uani 1 1 d . . .
N3 N 0.4560(2) 0.3434(2) 1.0524(3) 0.0456(7) Uani 1 1 d . . .
C1 C 0.4548(3) 0.3721(2) 0.9294(3) 0.0399(8) Uani 1 1 d . . .
C2 C 0.5521(3) 0.3958(2) 0.8974(3) 0.0422(9) Uani 1 1 d . . .
C3 C 0.5763(3) 0.4288(3) 0.7767(4) 0.0588(11) Uani 1 1 d . . .
H3 H 0.6408 0.4456 0.7544 0.071 Uiso 1 1 calc R . .
C4 C 0.4999(4) 0.4348(3) 0.6946(4) 0.0678(13) Uani 1 1 d . . .
H4 H 0.5130 0.4564 0.6136 0.081 Uiso 1 1 calc R . .
C5 C 0.4024(3) 0.4100(3) 0.7264(4) 0.0627(11) Uani 1 1 d . . .
H5 H 0.3532 0.4146 0.6657 0.075 Uiso 1 1 calc R . .
C6 C 0.3772(3) 0.3792(3) 0.8437(4) 0.0507(9) Uani 1 1 d . . .
H6 H 0.3122 0.3639 0.8652 0.061 Uiso 1 1 calc R . .
C7 C 0.7112(3) 0.3867(3) 1.0233(4) 0.0651(12) Uani 1 1 d . . .
H7A H 0.7241 0.4363 1.0870 0.078 Uiso 0.486(11) 1 d PR A 1
H7B H 0.7424 0.4086 0.9463 0.078 Uiso 0.486(11) 1 d PR A 1
H7C H 0.7233 0.3921 1.1125 0.078 Uiso 0.514(11) 1 d PR A 2
H7D H 0.7357 0.4468 0.9844 0.078 Uiso 0.514(11) 1 d PR A 2
C8 C 0.7563(8) 0.2891(6) 1.0608(15) 0.0733(6) Uani 0.486(11) 1 d P . .
H8A H 0.7326 0.2724 1.1439 0.088 Uiso 0.486(11) 1 d PR . .
H8B H 0.8276 0.2971 1.0659 0.088 Uiso 0.486(11) 1 d PR . .
C8' C 0.7666(6) 0.2987(6) 0.9728(14) 0.069(2) Uani 0.514(11) 1 d P . .
H8'1 H 0.8372 0.3120 0.9712 0.083 Uiso 0.514(11) 1 d PR . .
H8'2 H 0.7449 0.2836 0.8884 0.083 Uiso 0.514(11) 1 d PR . .

loop_
_atom_site_aniso_label
_atom_site_aniso_U_11
_atom_site_aniso_U_22
_atom_site_aniso_U_33
_atom_site_aniso_U_23
_atom_site_aniso_U_13
_atom_site_aniso_U_12
Cu1 0.0519(3) 0.0815(4) 0.0551(3) 0.0104(3) 0.0101(2) -0.0044(2)
Br1 0.0511(2) 0.0544(3) 0.0456(2) -0.01292(18) -0.00256(18) 0.00752(18)
N1 0.0381(17) 0.0388(17) 0.065(2) 0.0053(16) 0.0038(16) 0.0005(13)
N2 0.0413(18) 0.059(2) 0.055(2) 0.0081(16) -0.0003(16) 0.0016(15)
N3 0.0399(18) 0.0499(18) 0.0471(19) 0.0031(15) 0.0055(15) -0.0004(14)
C1 0.047(2) 0.0299(18) 0.043(2) -0.0055(15) 0.0064(17) 0.0048(15)
C2 0.048(2) 0.0265(17) 0.052(2) -0.0048(17) 0.0124(19) 0.0013(15)
C3 0.065(3) 0.048(2) 0.063(3) -0.003(2) 0.024(2) -0.007(2)
C4 0.099(4) 0.066(3) 0.039(2) 0.005(2) 0.009(2) -0.006(3)
C5 0.076(3) 0.068(3) 0.044(3) -0.003(2) -0.013(2) -0.001(2)
C6 0.050(2) 0.052(2) 0.050(2) -0.0093(19) -0.004(2) 0.0003(18)
C7 0.045(2) 0.057(3) 0.094(3) 0.006(2) 0.001(2) -0.006(2)
C8 0.0459(6) 0.0541(6) 0.1198(14) -0.010(4) 0.007(4) 0.004(5)
C8' 0.037(4) 0.050(4) 0.122(5) 0.013(6) 0.017(5) -0.003(4)

loop_
_atom_type_symbol
_atom_type_description
_atom_type_scat_dispersion_real
_atom_type_scat_dispersion_imag
_atom_type_scat_source
C C 0.0033 0.0016 'International Tables Vol C Tables 4.2.6.8 and 6.1.1.4'
H H 0.0000 0.0000 'International Tables Vol C Tables 4.2.6.8 and 6.1.1.4'
N N 0.0061 0.0033 'International Tables Vol C Tables 4.2.6.8 and 6.1.1.4'
Br Br -0.2901 2.4595 'International Tables Vol C Tables 4.2.6.8 and 6.1.1.4'
Cu Cu 0.3201 1.2651 'International Tables Vol C Tables 4.2.6.8 and 6.1.1.4'

loop_
_geom_angle_atom_site_label_1
_geom_angle_atom_site_label_2
_geom_angle_atom_site_label_3
_geom_angle
_geom_angle_site_symmetry_1
_geom_angle_site_symmetry_3
_geom_angle_publ_flag
N3 Cu1 Br1 113.63(9) . 2 ?
N3 Cu1 Br1 110.74(9) . 8_658 ?
Br1 Cu1 Br1 110.68(2) 2 8_658 ?
N3 Cu1 Br1 105.68(8) . . ?
Br1 Cu1 Br1 107.02(2) 2 . ?
Br1 Cu1 Br1 108.79(2) 8_658 . ?
N3 Cu1 Cu1 149.60(9) . 8_658 ?
Br1 Cu1 Cu1 56.609(17) 2 8_658 ?
Br1 Cu1 Cu1 57.91(2) 8_658 8_658 ?
Br1 Cu1 Cu1 104.717(18) . 8_658 ?
N3 Cu1 Cu1 139.73(9) . 7_568 ?
Br1 Cu1 Cu1 106.340(18) 2 7_568 ?
Br1 Cu1 Cu1 56.45(2) 8_658 7_568 ?
Br1 Cu1 Cu1 56.035(18) . 7_568 ?
Cu1 Cu1 Cu1 61.52(2) 8_658 7_568 ?
N3 Cu1 Cu1 144.28(9) . 2 ?
Br1 Cu1 Cu1 57.061(19) 2 2 ?
Br1 Cu1 Cu1 104.358(14) 8_658 2 ?
Br1 Cu1 Cu1 55.097(19) . 2 ?
Cu1 Cu1 Cu1 59.240(12) 8_658 2 ?
Cu1 Cu1 Cu1 59.240(12) 7_568 2 ?
Cu1 Br1 Cu1 66.94(2) 2 7_568 ?
Cu1 Br1 Cu1 67.84(2) 2 . ?
Cu1 Br1 Cu1 66.06(2) 7_568 . ?
N2 N1 C2 111.1(3) . . ?
N2 N1 C7 119.8(3) . . ?
C2 N1 C7 129.0(3) . . ?
N3 N2 N1 107.5(3) . . ?
N2 N3 C1 109.9(3) . . ?
N2 N3 Cu1 121.2(2) . . ?
C1 N3 Cu1 128.8(2) . . ?
N3 C1 C2 106.8(3) . . ?
N3 C1 C6 131.2(3) . . ?
C2 C1 C6 122.0(4) . . ?
N1 C2 C1 104.6(3) . . ?
N1 C2 C3 134.2(3) . . ?
C1 C2 C3 121.2(4) . . ?
C4 C3 C2 115.9(4) . . ?
C4 C3 H3 122.0 . . ?
C2 C3 H3 122.0 . . ?
C3 C4 C5 122.9(4) . . ?
C3 C4 H4 118.5 . . ?
C5 C4 H4 118.5 . . ?
C6 C5 C4 122.0(4) . . ?
C6 C5 H5 119.0 . . ?
C4 C5 H5 119.0 . . ?
C5 C6 C1 116.0(4) . . ?
C5 C6 H6 122.0 . . ?
C1 C6 H6 122.0 . . ?
N1 C7 C8' 112.5(5) . . ?
N1 C7 C8 112.1(5) . . ?
C8' C7 C8 37.2(5) . . ?
N1 C7 H7A 109.2 . . ?
C8' C7 H7A 135.0 . . ?
C8 C7 H7A 110.1 . . ?
N1 C7 H7B 109.0 . . ?
C8' C7 H7B 73.7 . . ?
C8 C7 H7B 108.5 . . ?
H7A C7 H7B 107.8 . . ?
N1 C7 H7C 108.4 . . ?
C8' C7 H7C 109.2 . . ?
C8 C7 H7C 74.7 . . ?
H7A C7 H7C 39.5 . . ?
H7B C7 H7C 137.4 . . ?
N1 C7 H7D 109.5 . . ?
C8' C7 H7D 109.7 . . ?
C8 C7 H7D 135.1 . . ?
H7A C7 H7D 70.3 . . ?
H7B C7 H7D 40.0 . . ?
H7C C7 H7D 107.5 . . ?
C8 C8 C7 143.1(14) 2_655 . ?
C8 C8 C8' 37.9(5) 2_655 2_655 ?
C7 C8 C8' 115.4(8) . 2_655 ?
C8 C8 H7C 146.6 2_655 . ?
C7 C8 H7C 36.8 . . ?
C8' C8 H7C 147.4 2_655 . ?
C8 C8 H8A 73.7 2_655 . ?
C7 C8 H8A 108.3 . . ?
C8' C8 H8A 108.3 2_655 . ?
H7C C8 H8A 77.8 . . ?
C8 C8 H8B 105.5 2_655 . ?
C7 C8 H8B 108.6 . . ?
C8' C8 H8B 108.5 2_655 . ?
H7C C8 H8B 99.4 . . ?
H8A C8 H8B 107.5 . . ?
C8 C8 H8'1 108.8 2_655 . ?
C7 C8 H8'1 86.7 . . ?
C8' C8 H8'1 85.1 2_655 . ?
H7C C8 H8'1 104.6 . . ?
H8A C8 H8'1 151.7 . . ?
H8B C8 H8'1 44.2 . . ?
C8' C8' C7 126.0(8) 2_655 . ?
C8' C8' C8 37.7(5) 2_655 2_655 ?
C7 C8' C8 106.7(7) . 2_655 ?
C8' C8' H7B 147.3 2_655 . ?
C7 C8' H7B 37.1 . . ?
C8 C8' H7B 143.7 2_655 . ?
C8' C8' H8B 100.9 2_655 . ?
C7 C8' H8B 93.1 . . ?
C8 C8' H8B 69.2 2_655 . ?
H7B C8' H8B 107.0 . . ?
C8' C8' H8'1 119.4 2_655 . ?
C7 C8' H8'1 110.4 . . ?
C8 C8' H8'1 110.4 2_655 . ?
H7B C8' H8'1 91.5 . . ?
H8B C8' H8'1 52.4 . . ?
C8' C8' H8'2 72.8 2_655 . ?
C7 C8' H8'2 110.5 . . ?
C8 C8' H8'2 110.2 2_655 . ?
H7B C8' H8'2 88.1 . . ?
H8B C8' H8'2 154.8 . . ?
H8'1 C8' H8'2 108.6 . . ?

loop_
_geom_bond_atom_site_label_1
_geom_bond_atom_site_label_2
_geom_bond_distance
_geom_bond_site_symmetry_2
_geom_bond_publ_flag
Cu1 N3 2.006(3) . ?
Cu1 Br1 2.5074(7) 2 ?
Cu1 Br1 2.5119(7) 8_658 ?
Cu1 Br1 2.5658(7) . ?
Cu1 Cu1 2.7681(9) 8_658 ?
Cu1 Cu1 2.7682(9) 7_568 ?
Cu1 Cu1 2.8315(11) 2 ?
Br1 Cu1 2.5074(7) 2 ?
Br1 Cu1 2.5119(7) 7_568 ?
N1 N2 1.338(4) . ?
N1 C2 1.357(4) . ?
N1 C7 1.452(5) . ?
N2 N3 1.306(4) . ?
N3 C1 1.370(4) . ?
C1 C2 1.394(5) . ?
C1 C6 1.394(5) . ?
C2 C3 1.403(5) . ?
C3 C4 1.355(6) . ?
C3 H3 0.9300 . ?
C4 C5 1.400(6) . ?
C4 H4 0.9300 . ?
C5 C6 1.363(5) . ?
C5 H5 0.9300 . ?
C6 H6 0.9300 . ?
C7 C8' 1.502(10) . ?
C7 C8 1.505(11) . ?
C7 H7A 0.9700 . ?
C7 H7B 0.9700 . ?
C7 H7C 0.9700 . ?
C7 H7D 0.9700 . ?
C8 C8 1.068(17) 2_655 ?
C8 C8' 1.544(10) 2_655 ?
C8 H7C 1.5604 . ?
C8 H8A 0.9700 . ?
C8 H8B 0.9700 . ?
C8 H8'1 1.4852 . ?
C8' C8' 1.389(15) 2_655 ?
C8' C8 1.544(10) 2_655 ?
C8' H7B 1.5434 . ?
C8' H8B 1.2914 . ?
C8' H8'1 0.9700 . ?
C8' H8'2 0.9700 . ?

loop_
_geom_torsion_atom_site_label_1
_geom_torsion_atom_site_label_2
_geom_torsion_atom_site_label_3
_geom_torsion_atom_site_label_4
_geom_torsion
_geom_torsion_site_symmetry_1
_geom_torsion_site_symmetry_2
_geom_torsion_site_symmetry_3
_geom_torsion_site_symmetry_4
_geom_torsion_publ_flag
N3 Cu1 Br1 Cu1 -146.34(9) . . . 2 ?
Br1 Cu1 Br1 Cu1 -24.92(3) 2 . . 2 ?
Br1 Cu1 Br1 Cu1 94.70(2) 8_658 . . 2 ?
Cu1 Cu1 Br1 Cu1 34.10(3) 8_658 . . 2 ?
Cu1 Cu1 Br1 Cu1 73.624(16) 7_568 . . 2 ?
N3 Cu1 Br1 Cu1 140.03(9) . . . 7_568 ?
Br1 Cu1 Br1 Cu1 -98.55(2) 2 . . 7_568 ?
Br1 Cu1 Br1 Cu1 21.08(2) 8_658 . . 7_568 ?
Cu1 Cu1 Br1 Cu1 -39.52(3) 8_658 . . 7_568 ?
Cu1 Cu1 Br1 Cu1 -73.624(16) 2 . . 7_568 ?
C2 N1 N2 N3 -0.2(4) . . . . ?
C7 N1 N2 N3 -177.4(3) . . . . ?
N1 N2 N3 C1 0.4(4) . . . . ?
N1 N2 N3 Cu1 -180.0(2) . . . . ?
Br1 Cu1 N3 N2 146.4(2) 2 . . . ?
Br1 Cu1 N3 N2 21.1(3) 8_658 . . . ?
Br1 Cu1 N3 N2 -96.5(3) . . . . ?
Cu1 Cu1 N3 N2 82.6(3) 8_658 . . . ?
Cu1 Cu1 N3 N2 -41.0(3) 7_568 . . . ?
Cu1 Cu1 N3 N2 -147.7(2) 2 . . . ?
Br1 Cu1 N3 C1 -34.1(3) 2 . . . ?
Br1 Cu1 N3 C1 -159.4(3) 8_658 . . . ?
Br1 Cu1 N3 C1 82.9(3) . . . . ?
Cu1 Cu1 N3 C1 -97.9(3) 8_658 . . . ?
Cu1 Cu1 N3 C1 138.5(2) 7_568 . . . ?
Cu1 Cu1 N3 C1 31.8(4) 2 . . . ?
N2 N3 C1 C2 -0.6(4) . . . . ?
Cu1 N3 C1 C2 179.9(2) . . . . ?
N2 N3 C1 C6 179.4(3) . . . . ?
Cu1 N3 C1 C6 -0.1(5) . . . . ?
N2 N1 C2 C1 -0.2(4) . . . . ?
C7 N1 C2 C1 176.8(3) . . . . ?
N2 N1 C2 C3 179.9(4) . . . . ?
C7 N1 C2 C3 -3.2(6) . . . . ?
N3 C1 C2 N1 0.4(3) . . . . ?
C6 C1 C2 N1 -179.5(3) . . . . ?
N3 C1 C2 C3 -179.6(3) . . . . ?
C6 C1 C2 C3 0.4(5) . . . . ?
N1 C2 C3 C4 179.2(4) . . . . ?
C1 C2 C3 C4 -0.7(5) . . . . ?
C2 C3 C4 C5 0.0(6) . . . . ?
C3 C4 C5 C6 1.0(7) . . . . ?
C4 C5 C6 C1 -1.2(6) . . . . ?
N3 C1 C6 C5 -179.4(3) . . . . ?
C2 C1 C6 C5 0.5(5) . . . . ?
N2 N1 C7 C8' 98.5(7) . . . . ?
C2 N1 C7 C8' -78.3(7) . . . . ?
N2 N1 C7 C8 58.1(8) . . . . ?
C2 N1 C7 C8 -118.6(7) . . . . ?
N1 C7 C8 C8 18.6(17) . . . 2_655 ?
C8' C7 C8 C8 -79.9(12) . . . 2_655 ?
N1 C7 C8 C8' 53.2(10) . . . 2_655 ?
C8' C7 C8 C8' -45.3(11) . . . 2_655 ?
N1 C7 C8' C8' -35.4(9) . . . 2_655 ?
C8 C7 C8' C8' 61.9(7) . . . 2_655 ?
N1 C7 C8' C8 -72.1(7) . . . 2_655 ?
C8 C7 C8' C8 25.3(9) . . . 2_655 ?
